data_1505171
loop_
_publ_author_name
'Aaker\"oy, Christer B.'
'Fasulo, Meg E.'
'Desper, John'

_publ_section_title
;
 Cocrystal or Salt:&#x00A0; Does It Really Matter?
;
_journal_issue 3
_journal_name_full 'Molecular Pharmaceutics'
_journal_page_first 317
_journal_paper_doi 10.1021/mp060126o
_journal_volume 4
_journal_year 2007
_chemical_formula_moiety
;
(C8 H7 N3) (C7 H4 F2 O2)
;
_chemical_formula_sum 'C15 H11 F2 N3 O2'
_chemical_formula_weight 303.27
_chemical_name_systematic
;
3-(4-pyridyl)-pyrazole, 2,6-difluorobenzoic acid
;
_space_group_IT_number 14
_symmetry_cell_setting monoclinic
_symmetry_space_group_name_Hall '-P 2yn'
_symmetry_space_group_name_H-M 'P 1 21/n 1'
_atom_sites_solution_hydrogens geom
_atom_sites_solution_primary direct
_atom_sites_solution_secondary difmap
_audit_creation_method SHELXL-97
_cell_angle_alpha 90.00
_cell_angle_beta 101.301(2)
_cell_angle_gamma 90.00
_cell_formula_units_Z 4
_cell_length_a 7.1555(8)
_cell_length_b 17.958(2)
_cell_length_c 10.9686(12)
_cell_measurement_reflns_used 2676
_cell_measurement_temperature 100(2)
_cell_measurement_theta_max 28.05
_cell_measurement_theta_min 2.95
_cell_volume 1382.1(3)
_computing_cell_refinement 'Bruker XSCANS'
_computing_data_collection 'Bruker XSCANS'
_computing_data_reduction 'Bruker SHELXTL'
_computing_molecular_graphics 'Bruker SHELXTL'
_computing_publication_material 'Bruker SHELXTL'
_computing_structure_refinement 'SHELXL-97 (Sheldrick, 1997)'
_computing_structure_solution 'SHELXS-97 (Sheldrick, 1990)'
_diffrn_ambient_temperature 100(2)
_diffrn_measured_fraction_theta_full 0.925
_diffrn_measured_fraction_theta_max 0.925
_diffrn_measurement_device_type 'CCD area detector'
_diffrn_measurement_method 'phi and omega scans'
_diffrn_radiation_monochromator graphite
_diffrn_radiation_source 'fine-focus sealed tube'
_diffrn_radiation_type MoK\a
_diffrn_radiation_wavelength 0.71073
_diffrn_reflns_av_R_equivalents 0.0215
_diffrn_reflns_av_sigmaI/netI 0.0405
_diffrn_reflns_limit_h_max 7
_diffrn_reflns_limit_h_min -9
_diffrn_reflns_limit_k_max 23
_diffrn_reflns_limit_k_min -15
_diffrn_reflns_limit_l_max 13
_diffrn_reflns_limit_l_min -14
_diffrn_reflns_number 5396
_diffrn_reflns_theta_full 28.24
_diffrn_reflns_theta_max 28.24
_diffrn_reflns_theta_min 2.21
_exptl_absorpt_coefficient_mu 0.118
_exptl_absorpt_correction_T_max 1.000
_exptl_absorpt_correction_T_min 0.810
_exptl_absorpt_correction_type multi-scan
_exptl_absorpt_process_details SADABS
_exptl_crystal_colour colorless
_exptl_crystal_density_diffrn 1.457
_exptl_crystal_density_method 'not measured'
_exptl_crystal_description prism
_exptl_crystal_F_000 624
_exptl_crystal_size_max 0.46
_exptl_crystal_size_mid 0.16
_exptl_crystal_size_min 0.07
_refine_diff_density_max 0.356
_refine_diff_density_min -0.224
_refine_diff_density_rms 0.052
_refine_ls_extinction_method none
_refine_ls_goodness_of_fit_ref 1.050
_refine_ls_hydrogen_treatment mixed
_refine_ls_matrix_type full
_refine_ls_number_parameters 205
_refine_ls_number_reflns 3167
_refine_ls_number_restraints 0
_refine_ls_restrained_S_all 1.050
_refine_ls_R_factor_all 0.0607
_refine_ls_R_factor_gt 0.0453
_refine_ls_shift/su_max 0.000
_refine_ls_shift/su_mean 0.000
_refine_ls_structure_factor_coef Fsqd
_refine_ls_weighting_details 'calc w=1/[\s^2^(Fo^2^)+(0.0500P)^2^+0.5000P] where P=(Fo^2^+2Fc^2^)/3'
_refine_ls_weighting_scheme calc
_refine_ls_wR_factor_gt 0.1056
_refine_ls_wR_factor_ref 0.1137
_reflns_number_gt 2513
_reflns_number_total 3167
_reflns_threshold_expression >2sigma(I)
_cod_data_source_file mp060126osi20061215_040052.cif
_cod_data_source_block 2
_cod_depositor_comments
;
The following automatic conversions were performed:

'_symmetry_cell_setting' value 'Monoclinic' changed to 'monoclinic'
according to /home/saulius/struct/CIF-dictionaries/cif_core.dic
dictionary named 'cif_core.dic' version 2.4.1 from 2010-06-29.

Automatic conversion script
Id: cif_fix_values 1715 2011-07-08 13:25:40Z adriana 
;
_cod_original_sg_symbol_H-M P2(1)/n
_cod_database_code 1505171

loop_
_symmetry_equiv_pos_as_xyz
'x, y, z'
'-x+1/2, y+1/2, -z+1/2'
'-x, -y, -z'
'x-1/2, -y-1/2, z-1/2'

loop_
_atom_site_label
_atom_site_type_symbol
_atom_site_fract_x
_atom_site_fract_y
_atom_site_fract_z
_atom_site_U_iso_or_equiv
_atom_site_adp_type
_atom_site_occupancy
_atom_site_symmetry_multiplicity
_atom_site_calc_flag
_atom_site_refinement_flags
N11 N 0.2019(2) 0.53301(9) 0.22502(13) 0.0205(3) Uani 1 1 d .
H11 H 0.197(3) 0.5480(11) 0.1418(19) 0.025 Uiso 1 1 d .
C12 C 0.1669(2) 0.58393(10) 0.30733(15) 0.0212(4) Uani 1 1 d .
H12 H 0.1267 0.6326 0.2799 0.025 Uiso 1 1 calc R
C13 C 0.1890(2) 0.56603(10) 0.43109(15) 0.0196(4) Uani 1 1 d .
H13 H 0.1644 0.6022 0.4891 0.024 Uiso 1 1 calc R
C14 C 0.2478(2) 0.49444(10) 0.47147(14) 0.0176(3) Uani 1 1 d .
C15 C 0.2824(2) 0.44304(10) 0.38268(15) 0.0207(4) Uani 1 1 d .
H15 H 0.3222 0.3938 0.4069 0.025 Uiso 1 1 calc R
C16 C 0.2585(3) 0.46409(10) 0.26033(16) 0.0226(4) Uani 1 1 d .
H16 H 0.2825 0.4292 0.2001 0.027 Uiso 1 1 calc R
N21 N 0.2690(2) 0.49222(8) 0.79404(13) 0.0202(3) Uani 1 1 d .
H21 H 0.245(3) 0.5186(11) 0.8614(18) 0.024 Uiso 1 1 d .
N22 N 0.2321(2) 0.52642(8) 0.68288(12) 0.0191(3) Uani 1 1 d .
C23 C 0.2723(2) 0.47490(10) 0.60352(14) 0.0176(3) Uani 1 1 d .
C24 C 0.3337(2) 0.40784(10) 0.66477(15) 0.0215(4) Uani 1 1 d .
H24 H 0.3699 0.3631 0.6294 0.026 Uiso 1 1 calc R
C25 C 0.3294(2) 0.42170(10) 0.78715(15) 0.0225(4) Uani 1 1 d .
H25 H 0.3628 0.3878 0.8544 0.027 Uiso 1 1 calc R
C31 C 0.1963(2) 0.67599(9) -0.13871(14) 0.0159(3) Uani 1 1 d .
C37 C 0.1681(2) 0.64290(10) -0.01628(14) 0.0174(3) Uani 1 1 d .
O31 O 0.18709(18) 0.57255(7) -0.00747(10) 0.0254(3) Uani 1 1 d .
O32 O 0.13184(18) 0.68508(7) 0.06413(11) 0.0264(3) Uani 1 1 d .
C32 C 0.0454(2) 0.70328(10) -0.22638(15) 0.0190(4) Uani 1 1 d .
F1 F -0.13108(13) 0.70029(6) -0.19794(9) 0.0261(3) Uani 1 1 d .
C33 C 0.0644(2) 0.73224(10) -0.33933(16) 0.0221(4) Uani 1 1 d .
H33 H -0.0438 0.7486 -0.3978 0.027 Uiso 1 1 calc R
C34 C 0.2465(2) 0.73692(10) -0.36560(15) 0.0204(4) Uani 1 1 d .
H34 H 0.2634 0.7573 -0.4426 0.024 Uiso 1 1 calc R
C35 C 0.4038(2) 0.71204(9) -0.28037(15) 0.0183(3) Uani 1 1 d .
H35 H 0.5288 0.7160 -0.2969 0.022 Uiso 1 1 calc R
C36 C 0.3726(2) 0.68150(9) -0.17139(14) 0.0169(3) Uani 1 1 d .
F2 F 0.52551(13) 0.65468(6) -0.08810(8) 0.0225(2) Uani 1 1 d .

loop_
_atom_site_aniso_label
_atom_site_aniso_U_11
_atom_site_aniso_U_22
_atom_site_aniso_U_33
_atom_site_aniso_U_23
_atom_site_aniso_U_13
_atom_site_aniso_U_12
N11 0.0241(8) 0.0258(8) 0.0128(7) -0.0004(6) 0.0063(5) -0.0028(6)
C12 0.0235(9) 0.0223(9) 0.0184(8) 0.0006(7) 0.0058(6) 0.0004(7)
C13 0.0222(8) 0.0218(9) 0.0155(8) -0.0035(7) 0.0054(6) -0.0002(7)
C14 0.0162(8) 0.0211(9) 0.0154(8) -0.0012(6) 0.0029(6) -0.0015(6)
C15 0.0234(9) 0.0208(9) 0.0181(8) -0.0007(7) 0.0042(6) 0.0005(7)
C16 0.0259(9) 0.0252(10) 0.0176(8) -0.0059(7) 0.0068(6) -0.0020(7)
N21 0.0274(8) 0.0212(8) 0.0125(7) -0.0005(6) 0.0054(5) -0.0008(6)
N22 0.0234(7) 0.0211(8) 0.0135(6) -0.0003(6) 0.0053(5) -0.0011(6)
C23 0.0177(8) 0.0207(9) 0.0149(8) -0.0010(6) 0.0041(6) -0.0016(7)
C24 0.0245(9) 0.0201(9) 0.0198(8) -0.0020(7) 0.0044(6) 0.0025(7)
C25 0.0283(9) 0.0212(9) 0.0173(8) 0.0022(7) 0.0031(7) 0.0007(7)
C31 0.0173(8) 0.0154(8) 0.0150(7) -0.0032(6) 0.0032(6) -0.0008(6)
C37 0.0163(8) 0.0213(9) 0.0150(7) -0.0016(6) 0.0038(6) -0.0012(7)
O31 0.0421(8) 0.0220(7) 0.0139(6) 0.0000(5) 0.0098(5) 0.0006(6)
O32 0.0342(7) 0.0283(7) 0.0193(6) -0.0050(5) 0.0118(5) 0.0033(6)
C32 0.0156(8) 0.0186(8) 0.0234(9) -0.0017(7) 0.0049(6) -0.0018(6)
F1 0.0153(5) 0.0337(6) 0.0295(6) 0.0034(5) 0.0053(4) 0.0004(4)
C33 0.0208(9) 0.0211(9) 0.0223(8) 0.0027(7) -0.0011(6) 0.0016(7)
C34 0.0268(9) 0.0176(9) 0.0169(8) 0.0023(7) 0.0049(6) -0.0004(7)
C35 0.0183(8) 0.0175(8) 0.0199(8) -0.0006(7) 0.0059(6) -0.0007(6)
C36 0.0164(8) 0.0178(8) 0.0155(8) -0.0027(6) 0.0005(6) 0.0009(6)
F2 0.0169(5) 0.0327(6) 0.0170(5) 0.0017(4) 0.0009(4) 0.0040(4)

loop_
_atom_type_symbol
_atom_type_description
_atom_type_scat_dispersion_real
_atom_type_scat_dispersion_imag
_atom_type_scat_source
C C 0.0033 0.0016 'International Tables Vol C Tables 4.2.6.8 and 6.1.1.4'
H H 0.0000 0.0000 'International Tables Vol C Tables 4.2.6.8 and 6.1.1.4'
N N 0.0061 0.0033 'International Tables Vol C Tables 4.2.6.8 and 6.1.1.4'
O O 0.0106 0.0060 'International Tables Vol C Tables 4.2.6.8 and 6.1.1.4'
F F 0.0171 0.0103 'International Tables Vol C Tables 4.2.6.8 and 6.1.1.4'

loop_
_geom_angle_atom_site_label_1
_geom_angle_atom_site_label_2
_geom_angle_atom_site_label_3
_geom_angle
C16 N11 C12 121.46(15)
C16 N11 H11 119.8(12)
C12 N11 H11 118.5(12)
N11 C12 C13 120.31(17)
N11 C12 H12 119.8
C13 C12 H12 119.8
C12 C13 C14 119.85(16)
C12 C13 H13 120.1
C14 C13 H13 120.1
C13 C14 C15 118.03(15)
C13 C14 C23 120.22(15)
C15 C14 C23 121.75(16)
C16 C15 C14 119.59(16)
C16 C15 H15 120.2
C14 C15 H15 120.2
N11 C16 C15 120.76(16)
N11 C16 H16 119.6
C15 C16 H16 119.6
N22 N21 C25 112.79(14)
N22 N21 H21 117.2(12)
C25 N21 H21 129.9(12)
C23 N22 N21 104.17(14)
N22 C23 C24 111.57(14)
N22 C23 C14 118.48(15)
C24 C23 C14 129.95(16)
C25 C24 C23 104.32(15)
C25 C24 H24 127.8
C23 C24 H24 127.8
N21 C25 C24 107.16(15)
N21 C25 H25 126.4
C24 C25 H25 126.4
C36 C31 C32 114.91(14)
C36 C31 C37 122.97(14)
C32 C31 C37 122.13(14)
O32 C37 O31 126.32(15)
O32 C37 C31 118.50(15)
O31 C37 C31 115.17(14)
F1 C32 C33 118.81(15)
F1 C32 C31 117.30(14)
C33 C32 C31 123.89(15)
C32 C33 C34 118.14(15)
C32 C33 H33 120.9
C34 C33 H33 120.9
C35 C34 C33 120.64(15)
C35 C34 H34 119.7
C33 C34 H34 119.7
C36 C35 C34 117.78(15)
C36 C35 H35 121.1
C34 C35 H35 121.1
F2 C36 C35 118.47(14)
F2 C36 C31 116.95(14)
C35 C36 C31 124.58(15)

loop_
_geom_bond_atom_site_label_1
_geom_bond_atom_site_label_2
_geom_bond_distance
N11 C16 1.336(2)
N11 C12 1.343(2)
N11 H11 0.95(2)
C12 C13 1.374(2)
C12 H12 0.9500
C13 C14 1.397(2)
C13 H13 0.9500
C14 C15 1.399(2)
C14 C23 1.467(2)
C15 C16 1.372(2)
C15 H15 0.9500
C16 H16 0.9500
N21 N22 1.3445(19)
N21 C25 1.345(2)
N21 H21 0.92(2)
N22 C23 1.340(2)
C23 C24 1.407(2)
C24 C25 1.372(2)
C24 H24 0.9500
C25 H25 0.9500
C31 C36 1.381(2)
C31 C32 1.387(2)
C31 C37 1.518(2)
C37 O32 1.228(2)
C37 O31 1.272(2)
C32 F1 1.3601(18)
C32 C33 1.375(2)
C33 C34 1.391(2)
C33 H33 0.9500
C34 C35 1.388(2)
C34 H34 0.9500
C35 C36 1.373(2)
C35 H35 0.9500
C36 F2 1.3684(17)

loop_
_geom_hbond_atom_site_label_D
_geom_hbond_atom_site_label_H
_geom_hbond_atom_site_label_A
_geom_hbond_distance_DH
_geom_hbond_distance_HA
_geom_hbond_distance_DA
_geom_hbond_angle_DHA
_geom_hbond_site_symmetry_A
N11 H11 O31 0.95(2) 1.68(2) 2.6292(18) 178.6(19) .
N21 H21 O31 0.92(2) 1.85(2) 2.7684(19) 177.7(18) 1_556

loop_
_geom_torsion_atom_site_label_1
_geom_torsion_atom_site_label_2
_geom_torsion_atom_site_label_3
_geom_torsion_atom_site_label_4
_geom_torsion
C16 N11 C12 C13 0.1(3)
N11 C12 C13 C14 -0.1(3)
C12 C13 C14 C15 0.0(2)
C12 C13 C14 C23 179.82(15)
C13 C14 C15 C16 0.2(2)
C23 C14 C15 C16 -179.64(16)
C12 N11 C16 C15 0.1(3)
C14 C15 C16 N11 -0.2(3)
C25 N21 N22 C23 -0.30(19)
N21 N22 C23 C24 0.35(19)
N21 N22 C23 C14 -179.76(14)
C13 C14 C23 N22 1.8(2)
C15 C14 C23 N22 -178.41(15)
C13 C14 C23 C24 -178.34(17)
C15 C14 C23 C24 1.5(3)
N22 C23 C24 C25 -0.3(2)
C14 C23 C24 C25 179.84(17)
N22 N21 C25 C24 0.1(2)
C23 C24 C25 N21 0.08(19)
C36 C31 C37 O32 106.95(19)
C32 C31 C37 O32 -72.9(2)
C36 C31 C37 O31 -72.4(2)
C32 C31 C37 O31 107.79(18)
C36 C31 C32 F1 -178.97(14)
C37 C31 C32 F1 0.9(2)
C36 C31 C32 C33 1.6(3)
C37 C31 C32 C33 -178.60(16)
F1 C32 C33 C34 178.17(15)
C31 C32 C33 C34 -2.4(3)
C32 C33 C34 C35 0.8(3)
C33 C34 C35 C36 1.3(3)
C34 C35 C36 F2 178.06(14)
C34 C35 C36 C31 -2.2(3)
C32 C31 C36 F2 -179.47(14)
C37 C31 C36 F2 0.7(2)
C32 C31 C36 C35 0.8(2)
C37 C31 C36 C35 -179.01(16)

loop_
_cod_related_entry_id
_cod_related_entry_database
_cod_related_entry_code
1 ChemSpider 30651568
